data_1546447
loop_
_publ_author_name
'B\"oser, Richard'
'Haufe, Lisa Cathrin'
'Freytag, Matthias'
'Jones, P. G.'
'H\"orner, Gerald'
'Ren\'e, Frank'

_publ_section_title
;
 Completing the series of boron-nucleophilic cyanoborates: Boryl anions of
 type (NHC)&#x2212;B(CN)2&#x2212;
;
_journal_name_full 'Chem. Sci.'
_journal_paper_doi 10.1039/C7SC02238G
_journal_year 2017
_chemical_formula_sum 'C14 H20 B N3 S2'
_chemical_formula_weight 305.26
_chemical_name_systematic
; 
 ? 
;
_space_group_IT_number 14
_symmetry_cell_setting monoclinic
_symmetry_space_group_name_Hall '-P 2yn'
_symmetry_space_group_name_H-M 'P 1 21/n 1'
_atom_sites_solution_hydrogens geom
_atom_sites_solution_primary direct
_atom_sites_solution_secondary difmap
_audit_creation_method SHELXL-97
_audit_update_record
;
2017-05-17 deposited with the CCDC.
2017-07-03 downloaded from the CCDC.
;
_cell_angle_alpha 90.00
_cell_angle_beta 104.764(2)
_cell_angle_gamma 90.00
_cell_formula_units_Z 4
_cell_length_a 10.4737(2)
_cell_length_b 12.0926(2)
_cell_length_c 13.1679(3)
_cell_measurement_reflns_used 32313
_cell_measurement_temperature 100(2)
_cell_measurement_theta_max 30.9250
_cell_measurement_theta_min 2.3220
_cell_volume 1612.71(6)
_computing_cell_refinement
; 
CrysAlisPro, Agilent Technologies, 
Version 1.171.37.35 (release 13-08-2014 CrysAlis171 .NET) 
(compiled Aug 13 2014,18:06:01) 
;
_computing_data_collection
; 
CrysAlisPro, Agilent Technologies, 
Version 1.171.37.35 (release 13-08-2014 CrysAlis171 .NET) 
(compiled Aug 13 2014,18:06:01) 
;
_computing_data_reduction
; 
CrysAlisPro, Agilent Technologies, 
Version 1.171.37.35 (release 13-08-2014 CrysAlis171 .NET) 
(compiled Aug 13 2014,18:06:01) 
;
_computing_molecular_graphics 'Bruker XP'
_computing_publication_material SHELXL-97
_computing_structure_refinement 'SHELXL-97 (Sheldrick, 1997)'
_computing_structure_solution 'SHELXS-97 (Sheldrick, 1990)'
_diffrn_ambient_temperature 100(2)
_diffrn_detector_area_resol_mean 16.1419
_diffrn_measured_fraction_theta_full 0.998
_diffrn_measured_fraction_theta_max 0.961
_diffrn_measurement_device_type 'Oxford Diffraction Xcalibur, Eos'
_diffrn_measurement_method '\w scans'
_diffrn_radiation_monochromator graphite
_diffrn_radiation_type 'Mo K\a'
_diffrn_radiation_wavelength 0.71073
_diffrn_reflns_av_R_equivalents 0.0458
_diffrn_reflns_av_sigmaI/netI 0.0194
_diffrn_reflns_limit_h_max 15
_diffrn_reflns_limit_h_min -15
_diffrn_reflns_limit_k_max 17
_diffrn_reflns_limit_k_min -17
_diffrn_reflns_limit_l_max 18
_diffrn_reflns_limit_l_min -18
_diffrn_reflns_number 120276
_diffrn_reflns_theta_full 30.50
_diffrn_reflns_theta_max 31.38
_diffrn_reflns_theta_min 2.23
_diffrn_source 'Enhance (Mo) X-ray Source'
_exptl_absorpt_coefficient_mu 0.323
_exptl_absorpt_correction_T_max 1.00000
_exptl_absorpt_correction_T_min 0.96469
_exptl_absorpt_correction_type multi-scan
_exptl_absorpt_process_details
; 
CrysAlisPro, Agilent Technologies, 
Version 1.171.37.35 (release 13-08-2014 CrysAlis171 .NET) 
(compiled Aug 13 2014,18:06:01) 
;
_exptl_crystal_colour colourless
_exptl_crystal_density_diffrn 1.257
_exptl_crystal_density_method 'not measured'
_exptl_crystal_description 'cut prism'
_exptl_crystal_F_000 648
_exptl_crystal_size_max 0.40
_exptl_crystal_size_mid 0.30
_exptl_crystal_size_min 0.15
_refine_diff_density_max 0.433
_refine_diff_density_min -0.313
_refine_diff_density_rms 0.052
_refine_ls_extinction_method none
_refine_ls_goodness_of_fit_ref 1.064
_refine_ls_hydrogen_treatment constr
_refine_ls_matrix_type full
_refine_ls_number_parameters 185
_refine_ls_number_reflns 5120
_refine_ls_number_restraints 0
_refine_ls_restrained_S_all 1.064
_refine_ls_R_factor_all 0.0440
_refine_ls_R_factor_gt 0.0364
_refine_ls_shift/su_max 0.001
_refine_ls_shift/su_mean 0.000
_refine_ls_structure_factor_coef Fsqd
_refine_ls_weighting_details 'calc w=1/[\s^2^(Fo^2^)+(0.0349P)^2^+0.7616P] where P=(Fo^2^+2Fc^2^)/3'
_refine_ls_weighting_scheme calc
_refine_ls_wR_factor_gt 0.0836
_refine_ls_wR_factor_ref 0.0868
_reflns_number_gt 4528
_reflns_number_total 5120
_reflns_threshold_expression >2sigma(I)
_cod_data_source_file c7sc02238g2.cif
_cod_data_source_block rf13mf
_cod_original_cell_volume 1612.71(5)
_cod_original_sg_symbol_H-M 'P 21/n'
_cod_database_code 1546447

loop_
_symmetry_equiv_pos_as_xyz
'x, y, z'
'-x+1/2, y+1/2, -z+1/2'
'-x, -y, -z'
'x-1/2, -y-1/2, z-1/2'

loop_
_atom_site_label
_atom_site_type_symbol
_atom_site_fract_x
_atom_site_fract_y
_atom_site_fract_z
_atom_site_U_iso_or_equiv
_atom_site_adp_type
_atom_site_occupancy
_atom_site_symmetry_multiplicity
_atom_site_calc_flag
_atom_site_refinement_flags
S1 S 0.44342(3) 0.11552(2) 0.62347(3) 0.02571(8) Uani 1 1 d .
S2 S 0.14428(3) 0.14806(2) 0.61599(2) 0.02247(8) Uani 1 1 d .
B1 B 0.27827(12) 0.17011(10) 0.54146(9) 0.0163(2) Uani 1 1 d .
N1 N 0.33387(9) 0.37546(7) 0.60330(7) 0.01498(17) Uani 1 1 d .
N2 N 0.29614(9) 0.35633(7) 0.43372(7) 0.01460(17) Uani 1 1 d .
N3 N 0.19977(12) 0.03964(9) 0.36730(8) 0.0280(2) Uani 1 1 d .
C1 C 0.30306(10) 0.30047(9) 0.52424(8) 0.01431(18) Uani 1 1 d .
C2 C 0.34526(10) 0.47992(9) 0.56318(8) 0.01491(19) Uani 1 1 d .
C3 C 0.37636(11) 0.58159(9) 0.61275(9) 0.0193(2) Uani 1 1 d .
H3 H 0.3940 0.5893 0.6868 0.023 Uiso 1 1 calc R
C4 C 0.38000(11) 0.67091(9) 0.54767(10) 0.0223(2) Uani 1 1 d .
H4 H 0.4001 0.7421 0.5780 0.027 Uiso 1 1 calc R
C5 C 0.35495(11) 0.65934(9) 0.43866(10) 0.0222(2) Uani 1 1 d .
H5 H 0.3581 0.7229 0.3970 0.027 Uiso 1 1 calc R
C6 C 0.32576(11) 0.55778(9) 0.38981(9) 0.0191(2) Uani 1 1 d .
H6 H 0.3100 0.5497 0.3159 0.023 Uiso 1 1 calc R
C7 C 0.32083(10) 0.46805(9) 0.45512(8) 0.01515(19) Uani 1 1 d .
C8 C 0.36075(12) 0.35566(10) 0.71643(8) 0.0208(2) Uani 1 1 d .
H8A H 0.3307 0.2813 0.7288 0.031 Uiso 1 1 calc R
H8B H 0.3137 0.4106 0.7480 0.031 Uiso 1 1 calc R
H8C H 0.4558 0.3618 0.7482 0.031 Uiso 1 1 calc R
C9 C 0.26915(12) 0.31141(10) 0.32714(8) 0.0203(2) Uani 1 1 d .
H9A H 0.3219 0.2444 0.3273 0.031 Uiso 1 1 calc R
H9B H 0.2923 0.3665 0.2803 0.031 Uiso 1 1 calc R
H9C H 0.1751 0.2932 0.3025 0.031 Uiso 1 1 calc R
C10 C 0.41193(14) -0.03191(9) 0.63242(10) 0.0255(2) Uani 1 1 d .
H10A H 0.3155 -0.0454 0.6133 0.031 Uiso 1 1 calc R
H10B H 0.4504 -0.0728 0.5822 0.031 Uiso 1 1 calc R
C11 C 0.47088(16) -0.07339(13) 0.74134(13) 0.0401(4) Uani 1 1 d .
H11A H 0.5668 -0.0629 0.7591 0.060 Uiso 1 1 calc R
H11B H 0.4509 -0.1522 0.7451 0.060 Uiso 1 1 calc R
H11C H 0.4336 -0.0322 0.7911 0.060 Uiso 1 1 calc R
C12 C -0.01138(12) 0.16622(12) 0.51683(11) 0.0300(3) Uani 1 1 d .
H12A H -0.0146 0.1130 0.4591 0.036 Uiso 1 1 calc R
H12B H -0.0849 0.1481 0.5486 0.036 Uiso 1 1 calc R
C13 C -0.03278(13) 0.28144(13) 0.47098(11) 0.0336(3) Uani 1 1 d .
H13A H -0.0236 0.3355 0.5279 0.050 Uiso 1 1 calc R
H13B H -0.1216 0.2867 0.4238 0.050 Uiso 1 1 calc R
H13C H 0.0329 0.2968 0.4315 0.050 Uiso 1 1 calc R
C14 C 0.23387(11) 0.09928(9) 0.43668(9) 0.0193(2) Uani 1 1 d .

loop_
_atom_site_aniso_label
_atom_site_aniso_U_11
_atom_site_aniso_U_22
_atom_site_aniso_U_33
_atom_site_aniso_U_23
_atom_site_aniso_U_13
_atom_site_aniso_U_12
S1 0.02483(14) 0.01416(13) 0.03126(17) 0.00373(11) -0.00548(11) -0.00285(10)
S2 0.02889(15) 0.02382(14) 0.01729(13) -0.00045(10) 0.01062(11) -0.00802(11)
B1 0.0200(5) 0.0152(5) 0.0133(5) 0.0007(4) 0.0037(4) -0.0032(4)
N1 0.0180(4) 0.0145(4) 0.0125(4) 0.0000(3) 0.0040(3) -0.0018(3)
N2 0.0162(4) 0.0155(4) 0.0120(4) 0.0005(3) 0.0032(3) -0.0019(3)
N3 0.0401(6) 0.0238(5) 0.0207(5) -0.0035(4) 0.0091(4) -0.0071(4)
C1 0.0141(4) 0.0163(4) 0.0123(4) -0.0004(4) 0.0030(3) -0.0015(3)
C2 0.0140(4) 0.0148(4) 0.0164(5) 0.0010(4) 0.0047(4) -0.0002(3)
C3 0.0197(5) 0.0170(5) 0.0218(5) -0.0031(4) 0.0065(4) -0.0005(4)
C4 0.0209(5) 0.0137(5) 0.0327(6) -0.0016(4) 0.0074(4) -0.0012(4)
C5 0.0194(5) 0.0168(5) 0.0305(6) 0.0068(4) 0.0066(4) 0.0002(4)
C6 0.0177(5) 0.0199(5) 0.0199(5) 0.0054(4) 0.0049(4) 0.0000(4)
C7 0.0131(4) 0.0158(5) 0.0163(5) 0.0010(4) 0.0034(4) -0.0005(3)
C8 0.0294(6) 0.0209(5) 0.0112(5) -0.0010(4) 0.0038(4) -0.0038(4)
C9 0.0274(5) 0.0217(5) 0.0113(5) -0.0004(4) 0.0039(4) -0.0038(4)
C10 0.0360(6) 0.0138(5) 0.0269(6) 0.0023(4) 0.0082(5) -0.0017(4)
C11 0.0392(8) 0.0320(7) 0.0396(8) 0.0174(6) -0.0071(6) -0.0090(6)
C12 0.0213(5) 0.0400(7) 0.0303(7) -0.0076(6) 0.0097(5) -0.0088(5)
C13 0.0251(6) 0.0458(8) 0.0298(7) -0.0031(6) 0.0069(5) 0.0029(6)
C14 0.0231(5) 0.0178(5) 0.0183(5) 0.0015(4) 0.0075(4) -0.0031(4)

loop_
_atom_type_symbol
_atom_type_description
_atom_type_scat_dispersion_real
_atom_type_scat_dispersion_imag
_atom_type_scat_source
C C 0.0033 0.0016 'International Tables Vol C Tables 4.2.6.8 and 6.1.1.4'
H H 0.0000 0.0000 'International Tables Vol C Tables 4.2.6.8 and 6.1.1.4'
B B 0.0013 0.0007 'International Tables Vol C Tables 4.2.6.8 and 6.1.1.4'
N N 0.0061 0.0033 'International Tables Vol C Tables 4.2.6.8 and 6.1.1.4'
S S 0.1246 0.1234 'International Tables Vol C Tables 4.2.6.8 and 6.1.1.4'

loop_
_geom_angle_atom_site_label_1
_geom_angle_atom_site_label_2
_geom_angle_atom_site_label_3
_geom_angle
C10 S1 B1 102.83(6)
C12 S2 B1 104.66(6)
C14 B1 C1 115.08(9)
C14 B1 S1 109.10(8)
C1 B1 S1 105.12(7)
C14 B1 S2 106.14(7)
C1 B1 S2 111.66(8)
S1 B1 S2 109.70(6)
C1 N1 C2 110.09(9)
C1 N1 C8 128.20(9)
C2 N1 C8 121.61(9)
C1 N2 C7 109.90(9)
C1 N2 C9 127.74(9)
C7 N2 C9 122.36(9)
N2 C1 N1 106.90(9)
N2 C1 B1 129.21(9)
N1 C1 B1 123.88(9)
N1 C2 C7 106.58(9)
N1 C2 C3 131.23(10)
C7 C2 C3 122.18(10)
C4 C3 C2 116.03(10)
C3 C4 C5 121.95(11)
C6 C5 C4 121.82(10)
C5 C6 C7 116.27(10)
C2 C7 N2 106.52(9)
C2 C7 C6 121.75(10)
N2 C7 C6 131.72(10)
C11 C10 S1 110.65(9)
C13 C12 S2 114.28(9)
N3 C14 B1 173.16(12)

loop_
_geom_bond_atom_site_label_1
_geom_bond_atom_site_label_2
_geom_bond_distance
S1 C10 1.8223(12)
S1 B1 1.9084(13)
S2 C12 1.8238(14)
S2 B1 1.9250(12)
B1 C14 1.5895(16)
B1 C1 1.6229(16)
N1 C1 1.3562(13)
N1 C2 1.3861(13)
N1 C8 1.4635(14)
N2 C1 1.3558(13)
N2 C7 1.3908(13)
N2 C9 1.4637(14)
N3 C14 1.1472(15)
C2 C7 1.3875(15)
C2 C3 1.3912(15)
C3 C4 1.3853(16)
C4 C5 1.3990(18)
C5 C6 1.3839(16)
C6 C7 1.3937(15)
C10 C11 1.4962(19)
C12 C13 1.512(2)

loop_
_geom_torsion_atom_site_label_1
_geom_torsion_atom_site_label_2
_geom_torsion_atom_site_label_3
_geom_torsion_atom_site_label_4
_geom_torsion
C10 S1 B1 C14 -52.46(9)
C10 S1 B1 C1 -176.39(7)
C10 S1 B1 S2 63.42(7)
C12 S2 B1 C14 -46.70(9)
C12 S2 B1 C1 79.44(9)
C12 S2 B1 S1 -164.44(6)
C7 N2 C1 N1 -0.87(11)
C9 N2 C1 N1 178.32(10)
C7 N2 C1 B1 178.12(10)
C9 N2 C1 B1 -2.69(17)
C2 N1 C1 N2 0.67(11)
C8 N1 C1 N2 -175.79(10)
C2 N1 C1 B1 -178.39(9)
C8 N1 C1 B1 5.16(17)
C14 B1 C1 N2 -2.79(16)
S1 B1 C1 N2 117.26(10)
S2 B1 C1 N2 -123.86(10)
C14 B1 C1 N1 176.05(10)
S1 B1 C1 N1 -63.91(11)
S2 B1 C1 N1 54.98(12)
C1 N1 C2 C7 -0.22(12)
C8 N1 C2 C7 176.52(9)
C1 N1 C2 C3 -179.20(11)
C8 N1 C2 C3 -2.47(17)
N1 C2 C3 C4 179.60(11)
C7 C2 C3 C4 0.75(16)
C2 C3 C4 C5 -0.51(16)
C3 C4 C5 C6 -0.33(18)
C4 C5 C6 C7 0.91(16)
N1 C2 C7 N2 -0.32(11)
C3 C2 C7 N2 178.78(9)
N1 C2 C7 C6 -179.26(10)
C3 C2 C7 C6 -0.16(16)
C1 N2 C7 C2 0.74(11)
C9 N2 C7 C2 -178.50(9)
C1 N2 C7 C6 179.54(11)
C9 N2 C7 C6 0.30(17)
C5 C6 C7 C2 -0.67(15)
C5 C6 C7 N2 -179.32(11)
B1 S1 C10 C11 -137.55(11)
B1 S2 C12 C13 -64.32(11)
C1 B1 C14 N3 -172.1(10)
S1 B1 C14 N3 70.1(11)
S2 B1 C14 N3 -48.1(11)
